data_7158809
loop_
_publ_author_name
'Huang, Ying-Ti'
'Barve, Indrajeet'
'Huang, Yi-Ting'
'Dhole, Sandip'
'Chiu, Wei-Jung'
'Sun, Chung-Ming'

_publ_section_title
;
 Substrate-Controlled Rh(III)-Catalyzed Regiodivergent Annulation to Fused
 and Spiro Benzimidazoles
;
_journal_name_full 'Organic &amp; Biomolecular Chemistry'
_journal_paper_doi 10.1039/D2OB00906D
_journal_year 2022
_chemical_formula_sum 'C18 H13 N3 O2'
_chemical_formula_weight 303.31
_chemical_name_systematic
(3aR,13aS)-2-methyl-3a,13a-dihydro-1H-benzo[4,5]imidazo[2,1-a]pyrrolo[3,4-c]isoquinoline-1,3(2H)-dione
_space_group_crystal_system orthorhombic
_space_group_IT_number 61
_space_group_name_Hall '-P 2ac 2ab'
_space_group_name_H-M_alt 'P b c a'
_atom_sites_solution_hydrogens geom
_audit_creation_method SHELXL-2014/6
_audit_update_record
;
2022-01-10 deposited with the CCDC.	2022-08-03 downloaded from the CCDC.
;
_cell_angle_alpha 90
_cell_angle_beta 90
_cell_angle_gamma 90
_cell_formula_units_Z 8
_cell_length_a 16.2326(10)
_cell_length_b 8.5326(5)
_cell_length_c 20.3607(13)
_cell_measurement_reflns_used 7659
_cell_measurement_temperature 100(2)
_cell_measurement_theta_max 26.1493
_cell_measurement_theta_min 2.3613
_cell_volume 2820.1(3)
_computing_cell_refinement 'SAINT V8.34A (Bruker AXS Inc., 2013)'
_computing_data_collection 'APEX2 (Bruker AXS, 2010)'
_computing_data_reduction 'SAINT V8.34A (Bruker AXS Inc., 2013)'
_computing_molecular_graphics 'SHELXTL (Sheldrick, 2008)'
_computing_publication_material SHELXTL
_computing_structure_refinement 'SHELXL-2014/6 (Sheldrick, 2014)'
_diffrn_ambient_temperature 100(2)
_diffrn_detector_area_resol_mean 8.3333
_diffrn_measured_fraction_theta_full 1.000
_diffrn_measured_fraction_theta_max 0.990
_diffrn_measurement_device_type 'Bruker APEX-II CCD'
_diffrn_measurement_method '\f and \w scans'
_diffrn_radiation_type MoK\a
_diffrn_radiation_wavelength 0.71073
_diffrn_reflns_av_R_equivalents 0.0534
_diffrn_reflns_av_unetI/netI 0.0454
_diffrn_reflns_Laue_measured_fraction_full 1.000
_diffrn_reflns_Laue_measured_fraction_max 0.990
_diffrn_reflns_limit_h_max 19
_diffrn_reflns_limit_h_min -20
_diffrn_reflns_limit_k_max 10
_diffrn_reflns_limit_k_min -10
_diffrn_reflns_limit_l_max 25
_diffrn_reflns_limit_l_min -25
_diffrn_reflns_number 18944
_diffrn_reflns_point_group_measured_fraction_full 1.000
_diffrn_reflns_point_group_measured_fraction_max 0.990
_diffrn_reflns_theta_full 25.242
_diffrn_reflns_theta_max 26.452
_diffrn_reflns_theta_min 2.000
_exptl_absorpt_coefficient_mu 0.096
_exptl_absorpt_correction_T_max 0.7454
_exptl_absorpt_correction_T_min 0.5458
_exptl_absorpt_correction_type multi-scan
_exptl_absorpt_process_details 'SADABS V2014/4 (Bruker AXS Inc.)'
_exptl_crystal_colour colorless
_exptl_crystal_density_diffrn 1.429
_exptl_crystal_density_meas ?
_exptl_crystal_density_method 'not measured'
_exptl_crystal_description tabular
_exptl_crystal_F_000 1264
_exptl_crystal_size_max 0.12
_exptl_crystal_size_mid 0.11
_exptl_crystal_size_min 0.04
_refine_diff_density_max 0.425
_refine_diff_density_min -0.563
_refine_diff_density_rms 0.119
_refine_ls_extinction_method none
_refine_ls_goodness_of_fit_ref 1.205
_refine_ls_hydrogen_treatment constr
_refine_ls_matrix_type full
_refine_ls_number_parameters 209
_refine_ls_number_reflns 2877
_refine_ls_number_restraints 0
_refine_ls_restrained_S_all 1.205
_refine_ls_R_factor_all 0.1653
_refine_ls_R_factor_gt 0.1443
_refine_ls_shift/su_max 0.003
_refine_ls_shift/su_mean 0.001
_refine_ls_structure_factor_coef Fsqd
_refine_ls_weighting_details 'w=1/[\s^2^(Fo^2^)+(0.0452P)^2^+33.0174P] where P=(Fo^2^+2Fc^2^)/3'
_refine_ls_weighting_scheme calc
_refine_ls_wR_factor_gt 0.3270
_refine_ls_wR_factor_ref 0.3365
_reflns_Friedel_coverage 0.000
_reflns_number_gt 2293
_reflns_number_total 2877
_reflns_threshold_expression 'I > 2\s(I)'
_cod_data_source_file d2ob00906d2.cif
_cod_data_source_block 200218lt_0m_a_pl
_cod_depositor_comments
;
The following automatic conversions were performed:

data item '_exptl_crystal_density_meas' value 'not measured' was
changed to '?' -- the value is perceived as not measured.

Automatic conversion script
Id: cif_fix_values 7556 2019-12-06 15:28:31Z antanas 
;
_cod_database_code 7158809
_shelx_space_group_comment
;
The symmetry employed for this shelxl refinement is uniquely defined
by the following loop, which should always be used as a source of
symmetry information in preference to the above space-group names.
They are only intended as comments.
;
_shelxl_version_number 2014/6

loop_
_space_group_symop_operation_xyz
'x, y, z'
'-x+1/2, -y, z+1/2'
'x+1/2, -y+1/2, -z'
'-x, y+1/2, -z+1/2'
'-x, -y, -z'
'x-1/2, y, -z-1/2'
'-x-1/2, y-1/2, z'
'x, -y-1/2, z-1/2'

loop_
_atom_site_label
_atom_site_type_symbol
_atom_site_fract_x
_atom_site_fract_y
_atom_site_fract_z
_atom_site_U_iso_or_equiv
_atom_site_adp_type
_atom_site_occupancy
_atom_site_site_symmetry_order
_atom_site_calc_flag
_atom_site_refinement_flags_posn
_atom_site_refinement_flags_adp
_atom_site_refinement_flags_occupancy
_atom_site_disorder_assembly
_atom_site_disorder_group
C1 C 0.0953(4) 0.2124(9) 0.6047(3) 0.0330(17) Uani 1 1 d . . . . .
C2 C 0.0940(5) 0.1404(12) 0.6665(4) 0.053(3) Uani 1 1 d . . . . .
H2 H 0.0535 0.0638 0.6765 0.064 Uiso 1 1 calc R U . . .
C3 C 0.1520(5) 0.1817(16) 0.7124(4) 0.075(4) Uani 1 1 d . . . . .
H3 H 0.1526 0.1305 0.7539 0.090 Uiso 1 1 calc R U . . .
C4 C 0.2103(5) 0.2988(14) 0.6988(4) 0.059(3) Uani 1 1 d . . . . .
H4 H 0.2493 0.3255 0.7317 0.070 Uiso 1 1 calc R U . . .
C5 C 0.2130(4) 0.3768(13) 0.6391(3) 0.049(3) Uani 1 1 d . . . . .
H5 H 0.2526 0.4559 0.6301 0.059 Uiso 1 1 calc R U . . .
C6 C 0.1544(4) 0.3321(10) 0.5936(3) 0.0353(18) Uani 1 1 d . . . . .
C7 C 0.1743(4) 0.5166(9) 0.4974(3) 0.0280(15) Uani 1 1 d . . . . .
H7 H 0.1817 0.6050 0.5291 0.034 Uiso 1 1 calc R U . . .
C8 C 0.2598(4) 0.4694(11) 0.4702(4) 0.0364(18) Uani 1 1 d . . . . .
C9 C 0.1952(5) 0.6114(11) 0.3887(4) 0.0397(19) Uani 1 1 d . . . . .
C10 C 0.1266(4) 0.5759(8) 0.4380(3) 0.0259(14) Uani 1 1 d . . . . .
H10 H 0.0989 0.6766 0.4501 0.031 Uiso 1 1 calc R U . . .
C11 C 0.0628(4) 0.4663(10) 0.4091(3) 0.0294(16) Uani 1 1 d . . . . .
C12 C 0.0273(4) 0.5005(11) 0.3481(3) 0.040(2) Uani 1 1 d . . . . .
H12 H 0.0448 0.5891 0.3236 0.048 Uiso 1 1 calc R U . . .
C13 C -0.0346(5) 0.4014(13) 0.3240(4) 0.052(3) Uani 1 1 d . . . . .
H13 H -0.0577 0.4223 0.2821 0.063 Uiso 1 1 calc R U . . .
C14 C -0.0629(4) 0.2747(13) 0.3593(4) 0.051(3) Uani 1 1 d . . . . .
H14 H -0.1061 0.2113 0.3424 0.061 Uiso 1 1 calc R U . . .
C15 C -0.0281(4) 0.2407(11) 0.4194(4) 0.040(2) Uani 1 1 d . . . . .
H15 H -0.0463 0.1520 0.4436 0.048 Uiso 1 1 calc R U . . .
C16 C 0.0348(4) 0.3377(9) 0.4450(3) 0.0292(16) Uani 1 1 d . . . . .
C17 C 0.0699(4) 0.2987(10) 0.5093(3) 0.0299(16) Uani 1 1 d . . . . .
C18 C 0.3431(5) 0.5459(10) 0.3711(4) 0.046(2) Uani 1 1 d . . . . .
H18A H 0.3320 0.5007 0.3277 0.069 Uiso 1 1 calc R U . . .
H18B H 0.3858 0.4842 0.3932 0.069 Uiso 1 1 calc R U . . .
H18C H 0.3621 0.6542 0.3660 0.069 Uiso 1 1 calc R U . . .
N1 N 0.0437(3) 0.1948(8) 0.5513(3) 0.0330(14) Uani 1 1 d . . . . .
N2 N 0.1361(3) 0.3859(7) 0.5315(2) 0.0258(13) Uani 1 1 d . . . . .
N3 N 0.2676(3) 0.5436(8) 0.4104(3) 0.0344(15) Uani 1 1 d . . . . .
O1 O 0.3099(3) 0.3883(7) 0.4962(3) 0.0417(14) Uani 1 1 d . . . . .
O2 O 0.1891(4) 0.6865(7) 0.3381(3) 0.0503(17) Uani 1 1 d . . . . .

loop_
_atom_site_aniso_label
_atom_site_aniso_U_11
_atom_site_aniso_U_22
_atom_site_aniso_U_33
_atom_site_aniso_U_23
_atom_site_aniso_U_13
_atom_site_aniso_U_12
C1 0.030(3) 0.038(4) 0.031(4) 0.000(3) 0.013(3) 0.016(3)
C2 0.038(4) 0.071(7) 0.050(5) 0.019(5) 0.022(4) 0.023(4)
C3 0.044(5) 0.146(12) 0.035(5) 0.035(6) 0.021(4) 0.052(6)
C4 0.031(4) 0.121(9) 0.024(4) -0.001(5) 0.004(3) 0.033(5)
C5 0.020(3) 0.103(8) 0.023(3) -0.007(4) 0.005(3) 0.019(4)
C6 0.020(3) 0.064(5) 0.022(3) -0.003(3) 0.007(3) 0.011(3)
C7 0.015(3) 0.040(4) 0.029(3) -0.005(3) 0.003(3) -0.001(3)
C8 0.013(3) 0.056(5) 0.040(4) -0.004(4) 0.001(3) -0.005(3)
C9 0.031(4) 0.056(5) 0.032(4) -0.005(4) 0.011(3) 0.009(4)
C10 0.020(3) 0.033(4) 0.024(3) 0.000(3) 0.001(2) 0.004(3)
C11 0.014(3) 0.054(5) 0.020(3) -0.009(3) 0.003(2) 0.011(3)
C12 0.022(3) 0.073(6) 0.025(3) -0.004(4) 0.002(3) 0.022(4)
C13 0.026(4) 0.098(8) 0.032(4) -0.024(5) -0.010(3) 0.033(5)
C14 0.017(3) 0.092(8) 0.044(5) -0.043(5) -0.001(3) -0.004(4)
C15 0.017(3) 0.068(6) 0.035(4) -0.023(4) 0.007(3) 0.000(4)
C16 0.013(3) 0.053(5) 0.022(3) -0.008(3) 0.006(2) 0.000(3)
C17 0.014(3) 0.052(5) 0.024(3) -0.011(3) 0.007(2) 0.006(3)
C18 0.031(4) 0.042(5) 0.064(5) -0.009(4) 0.030(4) -0.008(4)
N1 0.024(3) 0.042(4) 0.034(3) -0.002(3) 0.012(2) 0.001(3)
N2 0.015(2) 0.043(4) 0.019(3) -0.004(2) 0.002(2) 0.004(2)
N3 0.020(3) 0.043(4) 0.040(3) -0.002(3) 0.014(2) 0.000(3)
O1 0.017(2) 0.059(4) 0.050(3) -0.001(3) -0.002(2) 0.009(2)
O2 0.055(3) 0.055(4) 0.041(3) 0.014(3) 0.027(3) 0.019(3)

loop_
_atom_type_symbol
_atom_type_description
_atom_type_scat_dispersion_real
_atom_type_scat_dispersion_imag
_atom_type_scat_source
C C 0.0033 0.0016 'International Tables Vol C Tables 4.2.6.8 and 6.1.1.4'
H H 0.0000 0.0000 'International Tables Vol C Tables 4.2.6.8 and 6.1.1.4'
N N 0.0061 0.0033 'International Tables Vol C Tables 4.2.6.8 and 6.1.1.4'
O O 0.0106 0.0060 'International Tables Vol C Tables 4.2.6.8 and 6.1.1.4'

loop_
_geom_angle_atom_site_label_1
_geom_angle_atom_site_label_2
_geom_angle_atom_site_label_3
_geom_angle
_geom_angle_site_symmetry_1
_geom_angle_site_symmetry_3
_geom_angle_publ_flag
N1 C1 C2 130.6(8) . . ?
N1 C1 C6 111.3(6) . . ?
C2 C1 C6 118.0(8) . . ?
C3 C2 C1 119.4(9) . . ?
C3 C2 H2 120.3 . . ?
C1 C2 H2 120.3 . . ?
C2 C3 C4 120.6(8) . . ?
C2 C3 H3 119.7 . . ?
C4 C3 H3 119.7 . . ?
C5 C4 C3 122.4(8) . . ?
C5 C4 H4 118.8 . . ?
C3 C4 H4 118.8 . . ?
C6 C5 C4 115.7(9) . . ?
C6 C5 H5 122.1 . . ?
C4 C5 H5 122.1 . . ?
N2 C6 C5 132.3(8) . . ?
N2 C6 C1 103.9(6) . . ?
C5 C6 C1 123.8(7) . . ?
N2 C7 C10 114.6(5) . . ?
N2 C7 C8 110.8(6) . . ?
C10 C7 C8 105.0(5) . . ?
N2 C7 H7 108.8 . . ?
C10 C7 H7 108.8 . . ?
C8 C7 H7 108.8 . . ?
O1 C8 N3 126.7(6) . . ?
O1 C8 C7 127.1(7) . . ?
N3 C8 C7 106.2(6) . . ?
O2 C9 N3 124.0(7) . . ?
O2 C9 C10 126.9(7) . . ?
N3 C9 C10 109.0(6) . . ?
C11 C10 C7 116.8(6) . . ?
C11 C10 C9 111.4(6) . . ?
C7 C10 C9 102.5(5) . . ?
C11 C10 H10 108.6 . . ?
C7 C10 H10 108.6 . . ?
C9 C10 H10 108.6 . . ?
C16 C11 C12 119.6(7) . . ?
C16 C11 C10 120.4(6) . . ?
C12 C11 C10 119.9(7) . . ?
C11 C12 C13 118.7(8) . . ?
C11 C12 H12 120.6 . . ?
C13 C12 H12 120.6 . . ?
C14 C13 C12 122.0(7) . . ?
C14 C13 H13 119.0 . . ?
C12 C13 H13 119.0 . . ?
C13 C14 C15 119.4(7) . . ?
C13 C14 H14 120.3 . . ?
C15 C14 H14 120.3 . . ?
C14 C15 C16 120.0(9) . . ?
C14 C15 H15 120.0 . . ?
C16 C15 H15 120.0 . . ?
C11 C16 C15 120.2(7) . . ?
C11 C16 C17 121.3(6) . . ?
C15 C16 C17 118.5(7) . . ?
N1 C17 N2 113.9(6) . . ?
N1 C17 C16 127.9(6) . . ?
N2 C17 C16 118.2(7) . . ?
N3 C18 H18A 109.5 . . ?
N3 C18 H18B 109.5 . . ?
H18A C18 H18B 109.5 . . ?
N3 C18 H18C 109.5 . . ?
H18A C18 H18C 109.5 . . ?
H18B C18 H18C 109.5 . . ?
C17 N1 C1 104.2(6) . . ?
C6 N2 C17 106.8(6) . . ?
C6 N2 C7 127.0(6) . . ?
C17 N2 C7 126.1(6) . . ?
C8 N3 C9 113.4(6) . . ?
C8 N3 C18 124.4(7) . . ?
C9 N3 C18 122.1(7) . . ?

loop_
_geom_bond_atom_site_label_1
_geom_bond_atom_site_label_2
_geom_bond_distance
_geom_bond_site_symmetry_2
_geom_bond_publ_flag
C1 N1 1.381(9) . ?
C1 C2 1.399(11) . ?
C1 C6 1.420(11) . ?
C2 C3 1.373(14) . ?
C2 H2 0.9500 . ?
C3 C4 1.404(16) . ?
C3 H3 0.9500 . ?
C4 C5 1.387(12) . ?
C4 H4 0.9500 . ?
C5 C6 1.381(10) . ?
C5 H5 0.9500 . ?
C6 N2 1.377(9) . ?
C7 N2 1.453(9) . ?
C7 C10 1.523(9) . ?
C7 C8 1.548(9) . ?
C7 H7 1.0000 . ?
C8 O1 1.192(9) . ?
C8 N3 1.377(10) . ?
C9 O2 1.217(10) . ?
C9 N3 1.382(10) . ?
C9 C10 1.530(9) . ?
C10 C11 1.514(10) . ?
C10 H10 1.0000 . ?
C11 C16 1.395(11) . ?
C11 C12 1.399(9) . ?
C12 C13 1.402(12) . ?
C12 H12 0.9500 . ?
C13 C14 1.377(14) . ?
C13 H13 0.9500 . ?
C14 C15 1.378(12) . ?
C14 H14 0.9500 . ?
C15 C16 1.414(10) . ?
C15 H15 0.9500 . ?
C16 C17 1.466(9) . ?
C17 N1 1.304(9) . ?
C17 N2 1.383(9) . ?
C18 N3 1.465(8) . ?
C18 H18A 0.9800 . ?
C18 H18B 0.9800 . ?
C18 H18C 0.9800 . ?

loop_
_geom_torsion_atom_site_label_1
_geom_torsion_atom_site_label_2
_geom_torsion_atom_site_label_3
_geom_torsion_atom_site_label_4
_geom_torsion
_geom_torsion_site_symmetry_1
_geom_torsion_site_symmetry_2
_geom_torsion_site_symmetry_3
_geom_torsion_site_symmetry_4
_geom_torsion_publ_flag
N1 C1 C2 C3 -178.3(8) . . . . ?
C6 C1 C2 C3 -3.4(12) . . . . ?
C1 C2 C3 C4 2.3(14) . . . . ?
C2 C3 C4 C5 -0.5(15) . . . . ?
C3 C4 C5 C6 0.0(13) . . . . ?
C4 C5 C6 N2 177.0(8) . . . . ?
C4 C5 C6 C1 -1.3(12) . . . . ?
N1 C1 C6 N2 0.2(8) . . . . ?
C2 C1 C6 N2 -175.7(6) . . . . ?
N1 C1 C6 C5 178.9(7) . . . . ?
C2 C1 C6 C5 3.0(11) . . . . ?
N2 C7 C8 O1 -39.0(11) . . . . ?
C10 C7 C8 O1 -163.2(8) . . . . ?
N2 C7 C8 N3 142.8(6) . . . . ?
C10 C7 C8 N3 18.5(8) . . . . ?
N2 C7 C10 C11 -18.6(8) . . . . ?
C8 C7 C10 C11 103.1(7) . . . . ?
N2 C7 C10 C9 -140.6(6) . . . . ?
C8 C7 C10 C9 -18.9(8) . . . . ?
O2 C9 C10 C11 68.1(11) . . . . ?
N3 C9 C10 C11 -111.9(7) . . . . ?
O2 C9 C10 C7 -166.2(9) . . . . ?
N3 C9 C10 C7 13.8(8) . . . . ?
C7 C10 C11 C16 16.2(9) . . . . ?
C9 C10 C11 C16 133.4(7) . . . . ?
C7 C10 C11 C12 -168.6(6) . . . . ?
C9 C10 C11 C12 -51.3(8) . . . . ?
C16 C11 C12 C13 -1.5(10) . . . . ?
C10 C11 C12 C13 -176.8(6) . . . . ?
C11 C12 C13 C14 1.9(11) . . . . ?
C12 C13 C14 C15 -1.9(12) . . . . ?
C13 C14 C15 C16 1.5(11) . . . . ?
C12 C11 C16 C15 1.1(10) . . . . ?
C10 C11 C16 C15 176.4(6) . . . . ?
C12 C11 C16 C17 -179.5(6) . . . . ?
C10 C11 C16 C17 -4.2(9) . . . . ?
C14 C15 C16 C11 -1.1(10) . . . . ?
C14 C15 C16 C17 179.4(6) . . . . ?
C11 C16 C17 N1 171.2(7) . . . . ?
C15 C16 C17 N1 -9.4(11) . . . . ?
C11 C16 C17 N2 -4.9(9) . . . . ?
C15 C16 C17 N2 174.6(6) . . . . ?
N2 C17 N1 C1 -0.3(8) . . . . ?
C16 C17 N1 C1 -176.5(7) . . . . ?
C2 C1 N1 C17 175.3(8) . . . . ?
C6 C1 N1 C17 0.0(8) . . . . ?
C5 C6 N2 C17 -178.8(8) . . . . ?
C1 C6 N2 C17 -0.3(7) . . . . ?
C5 C6 N2 C7 -3.1(12) . . . . ?
C1 C6 N2 C7 175.5(6) . . . . ?
N1 C17 N2 C6 0.4(8) . . . . ?
C16 C17 N2 C6 177.0(6) . . . . ?
N1 C17 N2 C7 -175.5(6) . . . . ?
C16 C17 N2 C7 1.2(9) . . . . ?
C10 C7 N2 C6 -164.2(6) . . . . ?
C8 C7 N2 C6 77.3(8) . . . . ?
C10 C7 N2 C17 10.8(9) . . . . ?
C8 C7 N2 C17 -107.7(7) . . . . ?
O1 C8 N3 C9 171.4(9) . . . . ?
C7 C8 N3 C9 -10.3(9) . . . . ?
O1 C8 N3 C18 -5.7(13) . . . . ?
C7 C8 N3 C18 172.6(7) . . . . ?
O2 C9 N3 C8 177.8(8) . . . . ?
C10 C9 N3 C8 -2.3(10) . . . . ?
O2 C9 N3 C18 -5.0(13) . . . . ?
C10 C9 N3 C18 174.9(7) . . . . ?
